data_4071390
loop_
_publ_author_name
'Gil, Wojciech'
'Trzeciak, Anna M.'
'Zi\'o\/lkowski, J\'ozef J.'

_publ_section_title
;
 Rhodium(I) N-Heterocyclic Carbene Complexes as Highly Selective Catalysts
 for 1-Hexene Hydroformylation
;
_journal_issue 16
_journal_name_full Organometallics
_journal_page_first 4131
_journal_paper_doi 10.1021/om800143m
_journal_volume 27
_journal_year 2008
_chemical_formula_iupac '[Rh (SCN) (C8 H14 N2) (C8 H12)]'
_chemical_formula_moiety 'C17 H26 N3 Rh S'
_chemical_formula_sum 'C17 H26 N3 Rh S'
_chemical_formula_weight 407.38
_chemical_name_systematic
;
 (1-butyl-3-methyl-4-imidazolin-2-ylidene)(\h^4^-cycloocta-1,5-diene)
 (thiocyanato-S)rhodium(I)
;
_space_group_IT_number 14
_symmetry_cell_setting monoclinic
_symmetry_space_group_name_Hall '-P 2yn'
_symmetry_space_group_name_H-M 'P 1 21/n 1'
_atom_sites_solution_hydrogens geom
_atom_sites_solution_primary heavy
_atom_sites_solution_secondary difmap
_cell_angle_alpha 90.00
_cell_angle_beta 97.10(3)
_cell_angle_gamma 90.00
_cell_formula_units_Z 4
_cell_length_a 11.936(3)
_cell_length_b 8.874(2)
_cell_length_c 16.722(5)
_cell_measurement_reflns_used 16740
_cell_measurement_temperature 100(2)
_cell_measurement_theta_max 30.00
_cell_measurement_theta_min 3.00
_cell_volume 1757.6(8)
_computing_cell_refinement 'CrysAlis RED (Oxford Diffraction, 2005)'
_computing_data_collection 'CrysAlis CCD (Oxford Diffraction, 2005)'
_computing_data_reduction 'CrysAlis RED'
_computing_molecular_graphics 'ORTEP-3 (Farrugia, 1997)'
_computing_publication_material SHELXL-97
_computing_structure_refinement 'SHELXL-97 (Sheldrick, 1997)'
_computing_structure_solution 'SHELXS-97 (Sheldrick, 1997)'
_diffrn_ambient_temperature 100(2)
_diffrn_measured_fraction_theta_full 0.993
_diffrn_measured_fraction_theta_max 0.993
_diffrn_measurement_device_type 'Kuma KM-4 CCD diffractometer'
_diffrn_measurement_method \w
_diffrn_radiation_monochromator graphite
_diffrn_radiation_source 'fine-focus sealed tube'
_diffrn_radiation_type MoK\a
_diffrn_radiation_wavelength 0.71073
_diffrn_reflns_av_R_equivalents 0.0326
_diffrn_reflns_av_sigmaI/netI 0.0197
_diffrn_reflns_limit_h_max 16
_diffrn_reflns_limit_h_min -16
_diffrn_reflns_limit_k_max 12
_diffrn_reflns_limit_k_min -12
_diffrn_reflns_limit_l_max 20
_diffrn_reflns_limit_l_min -23
_diffrn_reflns_number 23526
_diffrn_reflns_theta_full 30.00
_diffrn_reflns_theta_max 30.00
_diffrn_reflns_theta_min 3.00
_diffrn_standards_number 0
_exptl_absorpt_coefficient_mu 1.091
_exptl_absorpt_correction_T_max 0.855
_exptl_absorpt_correction_T_min 0.602
_exptl_absorpt_correction_type analytical
_exptl_absorpt_process_details '(CrysAlis RED; Oxford Diffraction, 2005)'
_exptl_crystal_colour yellow
_exptl_crystal_density_diffrn 1.540
_exptl_crystal_density_method 'not measured'
_exptl_crystal_description plate
_exptl_crystal_F_000 840
_exptl_crystal_size_max 0.54
_exptl_crystal_size_mid 0.48
_exptl_crystal_size_min 0.16
_refine_diff_density_max 1.044
_refine_diff_density_min -0.318
_refine_diff_density_rms 0.086
_refine_ls_extinction_method none
_refine_ls_goodness_of_fit_ref 1.202
_refine_ls_hydrogen_treatment constr
_refine_ls_matrix_type full
_refine_ls_number_parameters 205
_refine_ls_number_reflns 5092
_refine_ls_number_restraints 0
_refine_ls_restrained_S_all 1.202
_refine_ls_R_factor_all 0.0303
_refine_ls_R_factor_gt 0.0235
_refine_ls_shift/su_max 0.002
_refine_ls_shift/su_mean 0.000
_refine_ls_structure_factor_coef Fsqd
_refine_ls_weighting_details 'calc w=1/[\s^2^(Fo^2^)+(0.0405P)^2^] where P=(Fo^2^+2Fc^2^)/3'
_refine_ls_weighting_scheme calc
_refine_ls_wR_factor_gt 0.0663
_refine_ls_wR_factor_ref 0.0710
_reflns_number_gt 4210
_reflns_number_total 5092
_reflns_threshold_expression I>2\s(I)
_cod_data_source_file om800143m-file001.cif
_cod_data_source_block I
_cod_depositor_comments
;
The following automatic conversions were performed:

'_symmetry_cell_setting' value 'Monoclinic' changed to 'monoclinic'
according to /home/saulius/struct/CIF-dictionaries/cif_core.dic
dictionary named 'cif_core.dic' version 2.4.1 from 2010-06-29.

Automatic conversion script
Id: cif_fix_values 1715 2011-07-08 13:25:40Z adriana 
;
_cod_original_sg_symbol_H-M 'P 21/n'
_cod_database_code 4071390

loop_
_symmetry_equiv_pos_as_xyz
'x, y, z'
'-x+1/2, y+1/2, -z+1/2'
'-x, -y, -z'
'x-1/2, -y-1/2, z-1/2'

loop_
_atom_site_label
_atom_site_type_symbol
_atom_site_fract_x
_atom_site_fract_y
_atom_site_fract_z
_atom_site_U_iso_or_equiv
_atom_site_adp_type
_atom_site_occupancy
_atom_site_symmetry_multiplicity
_atom_site_calc_flag
_atom_site_refinement_flags
Rh Rh 0.541215(9) 0.49768(11) 0.322561(6) 0.01490(5) Uani 1 1 d .
C11 C 0.40967(15) 0.49837(15) 0.23170(11) 0.0180(3) Uani 1 1 d .
C12 C 0.31081(15) 0.51915(17) 0.10733(11) 0.0223(3) Uani 1 1 d .
H12 H 0.2943 0.5350 0.0509 0.027 Uiso 1 1 calc R
C13 C 0.23682(15) 0.48432(16) 0.15869(10) 0.0210(3) Uani 1 1 d .
H13 H 0.1577 0.4709 0.1455 0.025 Uiso 1 1 calc R
C14 C 0.24733(13) 0.43687(18) 0.30796(10) 0.0219(3) Uani 1 1 d .
H14A H 0.3080 0.4255 0.3536 0.026 Uiso 1 1 calc R
H14B H 0.2066 0.3397 0.3007 0.026 Uiso 1 1 calc R
C15 C 0.16567(14) 0.5589(2) 0.32820(9) 0.0238(3) Uani 1 1 d .
H15A H 0.2070 0.6552 0.3379 0.029 Uiso 1 1 calc R
H15B H 0.1066 0.5733 0.2818 0.029 Uiso 1 1 calc R
C16 C 0.11029(15) 0.51789(18) 0.40238(11) 0.0238(3) Uani 1 1 d .
H16A H 0.1695 0.4918 0.4470 0.029 Uiso 1 1 calc R
H16B H 0.0620 0.4280 0.3904 0.029 Uiso 1 1 calc R
C17 C 0.03868(16) 0.6468(2) 0.42898(10) 0.0320(4) Uani 1 1 d .
H17A H 0.0851 0.7378 0.4376 0.048 Uiso 1 1 calc R
H17B H 0.0097 0.6193 0.4793 0.048 Uiso 1 1 calc R
H17C H -0.0247 0.6661 0.3871 0.048 Uiso 1 1 calc R
C18 C 0.52144(14) 0.5585(2) 0.11928(10) 0.0265(3) Uani 1 1 d .
H18A H 0.5772 0.5995 0.1616 0.040 Uiso 1 1 calc R
H18B H 0.5073 0.6320 0.0754 0.040 Uiso 1 1 calc R
H18C H 0.5504 0.4649 0.0984 0.040 Uiso 1 1 calc R
N11 N 0.29782(11) 0.47157(15) 0.23482(8) 0.0188(3) Uani 1 1 d .
N12 N 0.41619(12) 0.52752(15) 0.15260(8) 0.0195(3) Uani 1 1 d .
C21 C 0.59157(13) 0.27550(17) 0.29210(9) 0.0210(3) Uani 1 1 d .
H21 H 0.5631 0.2446 0.2357 0.025 Uiso 1 1 calc R
C22 C 0.51041(13) 0.26559(17) 0.34568(10) 0.0217(3) Uani 1 1 d .
H22 H 0.4352 0.2290 0.3200 0.026 Uiso 1 1 calc R
C23 C 0.53330(14) 0.23101(18) 0.43470(10) 0.0258(3) Uani 1 1 d .
H23A H 0.5493 0.1220 0.4418 0.031 Uiso 1 1 calc R
H23B H 0.4648 0.2539 0.4603 0.031 Uiso 1 1 calc R
C24 C 0.63246(15) 0.3206(2) 0.47731(10) 0.0284(4) Uani 1 1 d .
H24A H 0.6214 0.3337 0.5346 0.034 Uiso 1 1 calc R
H24B H 0.7028 0.2622 0.4755 0.034 Uiso 1 1 calc R
C25 C 0.64621(15) 0.47506(18) 0.44007(11) 0.0223(3) Uani 1 1 d .
H25 H 0.6395 0.5613 0.4777 0.027 Uiso 1 1 calc R
C26 C 0.71571(14) 0.50328(15) 0.38130(11) 0.0200(3) Uani 1 1 d .
H26 H 0.7499 0.6063 0.3845 0.024 Uiso 1 1 calc R
C27 C 0.78327(13) 0.38894(19) 0.34166(11) 0.0275(3) Uani 1 1 d .
H27A H 0.8505 0.3611 0.3795 0.033 Uiso 1 1 calc R
H27B H 0.8101 0.4352 0.2936 0.033 Uiso 1 1 calc R
C28 C 0.71677(13) 0.24542(17) 0.31574(10) 0.0242(3) Uani 1 1 d .
H28A H 0.7485 0.1997 0.2694 0.029 Uiso 1 1 calc R
H28B H 0.7260 0.1720 0.3606 0.029 Uiso 1 1 calc R
C31 C 0.62821(14) 0.83836(17) 0.37814(9) 0.0232(3) Uani 1 1 d .
N31 N 0.70397(15) 0.89092(17) 0.41888(10) 0.0362(4) Uani 1 1 d .
S31 S 0.52032(3) 0.76253(4) 0.31778(2) 0.02160(9) Uani 1 1 d .

loop_
_atom_site_aniso_label
_atom_site_aniso_U_11
_atom_site_aniso_U_22
_atom_site_aniso_U_33
_atom_site_aniso_U_23
_atom_site_aniso_U_13
_atom_site_aniso_U_12
Rh 0.01130(7) 0.01643(7) 0.01634(7) -0.00109(4) -0.00078(5) 0.00054(3)
C11 0.0145(7) 0.0200(7) 0.0190(7) 0.0013(5) -0.0005(6) -0.0004(5)
C12 0.0208(8) 0.0233(7) 0.0211(8) 0.0021(6) -0.0041(6) -0.0015(6)
C13 0.0170(7) 0.0227(7) 0.0217(8) -0.0012(6) -0.0041(6) -0.0007(5)
C14 0.0149(7) 0.0227(7) 0.0286(8) 0.0055(6) 0.0041(6) -0.0002(6)
C15 0.0211(8) 0.0281(8) 0.0224(7) 0.0050(7) 0.0031(6) 0.0032(6)
C16 0.0210(8) 0.0294(8) 0.0209(8) 0.0017(6) 0.0022(6) 0.0007(6)
C17 0.0346(10) 0.0375(10) 0.0247(8) 0.0054(7) 0.0066(7) 0.0066(8)
C18 0.0234(8) 0.0352(9) 0.0210(8) 0.0008(7) 0.0029(6) -0.0088(7)
N11 0.0129(6) 0.0221(6) 0.0207(6) 0.0019(5) -0.0003(5) -0.0004(5)
N12 0.0171(6) 0.0241(6) 0.0164(6) 0.0015(5) -0.0008(5) -0.0039(5)
C21 0.0219(8) 0.0167(7) 0.0242(7) -0.0062(6) 0.0026(6) -0.0010(6)
C22 0.0174(7) 0.0160(7) 0.0314(8) 0.0017(6) 0.0017(6) -0.0011(5)
C23 0.0283(8) 0.0208(7) 0.0294(8) 0.0035(6) 0.0087(6) 0.0038(6)
C24 0.0285(9) 0.0344(9) 0.0207(7) 0.0042(7) -0.0030(6) 0.0028(7)
C25 0.0194(8) 0.0252(8) 0.0209(8) -0.0028(6) -0.0031(6) 0.0013(6)
C26 0.0144(7) 0.0194(7) 0.0244(8) -0.0046(5) -0.0046(6) 0.0005(5)
C27 0.0154(7) 0.0246(8) 0.0426(9) -0.0038(7) 0.0036(6) 0.0025(6)
C28 0.0200(7) 0.0208(7) 0.0328(8) -0.0040(6) 0.0076(6) 0.0027(6)
C31 0.0306(9) 0.0161(7) 0.0227(8) -0.0020(6) 0.0023(6) 0.0017(6)
N31 0.0451(10) 0.0218(7) 0.0392(9) -0.0026(6) -0.0047(7) -0.0012(7)
S31 0.01926(18) 0.01891(18) 0.02603(19) 0.00003(14) 0.00044(14) 0.00345(14)

loop_
_atom_type_symbol
_atom_type_description
_atom_type_scat_dispersion_real
_atom_type_scat_dispersion_imag
_atom_type_scat_source
C C 0.0033 0.0016 'International Tables Vol C Tables 4.2.6.8 and 6.1.1.4'
H H 0.0000 0.0000 'International Tables Vol C Tables 4.2.6.8 and 6.1.1.4'
N N 0.0061 0.0033 'International Tables Vol C Tables 4.2.6.8 and 6.1.1.4'
S S 0.1246 0.1234 'International Tables Vol C Tables 4.2.6.8 and 6.1.1.4'
Rh Rh -1.1178 0.9187 'International Tables Vol C Tables 4.2.6.8 and 6.1.1.4'

loop_
_geom_angle_atom_site_label_1
_geom_angle_atom_site_label_2
_geom_angle_atom_site_label_3
_geom_angle
_geom_angle_publ_flag
C11 Rh C21 92.20(6) no
C11 Rh C22 90.22(6) no
C11 Rh C25 164.07(6) no
C11 Rh C26 158.89(6) no
C21 Rh C22 38.25(7) no
C22 Rh C25 80.94(6) no
C25 Rh C26 36.73(7) no
C26 Rh C21 81.27(6) no
C21 Rh C25 89.02(6) no
C22 Rh C26 96.67(6) no
C21 Rh S31 159.91(4) no
C22 Rh S31 160.93(4) no
C25 Rh S31 99.59(4) no
C26 Rh S31 94.77(4) no
C11 Rh Cg1 91.28(6) yes
C11 Rh S31 84.48(4) yes
Cg1 Rh Cg2 86.63(6) yes
Cg2 Rh S31 97.57(6) yes
N11 C11 N12 104.2(2) no
N11 C11 Rh 129.5(2) no
N12 C11 Rh 126.3(2) no
C13 C12 N12 106.7(2) no
C13 C12 H12 126.7 no
N12 C12 H12 126.7 no
C12 C13 N11 107.1(2) no
C12 C13 H13 126.5 no
N11 C13 H13 126.5 no
N11 C14 C15 112.2(2) no
N11 C14 H14A 109.2 no
C15 C14 H14A 109.2 no
N11 C14 H14B 109.2 no
C15 C14 H14B 109.2 no
H14A C14 H14B 107.9 no
C16 C15 C14 111.5(2) no
C16 C15 H15A 109.3 no
C14 C15 H15A 109.3 no
C16 C15 H15B 109.3 no
C14 C15 H15B 109.3 no
H15A C15 H15B 108.0 no
C15 C16 C17 112.0(2) no
C15 C16 H16A 109.2 no
C17 C16 H16A 109.2 no
C15 C16 H16B 109.2 no
C17 C16 H16B 109.2 no
H16A C16 H16B 107.9 no
C16 C17 H17A 109.5 no
C16 C17 H17B 109.5 no
H17A C17 H17B 109.5 no
C16 C17 H17C 109.5 no
H17A C17 H17C 109.5 no
H17B C17 H17C 109.5 no
N12 C18 H18A 109.5 no
N12 C18 H18B 109.5 no
H18A C18 H18B 109.5 no
N12 C18 H18C 109.5 no
H18A C18 H18C 109.5 no
H18B C18 H18C 109.5 no
C11 N11 C13 110.8(2) no
C11 N11 C14 125.2(2) no
C13 N11 C14 124.0(2) no
C11 N12 C12 111.3(2) no
C11 N12 C18 124.2(2) no
C12 N12 C18 124.5(2) no
C22 C21 C28 123.9(2) no
C22 C21 Rh 70.7(1) no
C28 C21 Rh 113.3(1) no
C22 C21 H21 113.9 no
C28 C21 H21 113.9 no
Rh C21 H21 113.9 no
C21 C22 C23 125.9(2) no
C21 C22 Rh 71.1(1) no
C23 C22 Rh 111.1(1) no
C21 C22 H22 113.6 no
C23 C22 H22 113.6 no
Rh C22 H22 113.6 no
C22 C23 C24 112.9(2) no
C22 C23 H23A 109.0 no
C24 C23 H23A 109.0 no
C22 C23 H23B 109.0 no
C24 C23 H23B 109.0 no
H23A C23 H23B 107.8 no
C25 C24 C23 113.2(2) no
C25 C24 H24A 108.9 no
C23 C24 H24A 108.9 no
C25 C24 H24B 108.9 no
C23 C24 H24B 108.9 no
H24A C24 H24B 107.7 no
C26 C25 C24 123.9(2) no
C26 C25 Rh 71.1(1) no
C24 C25 Rh 111.6(1) no
C26 C25 H25 114.2 no
C24 C25 H25 114.2 no
Rh C25 H25 114.2 no
C25 C26 C27 126.4(2) no
C25 C26 Rh 72.2(1) no
C27 C26 Rh 108.6(1) no
C25 C26 H26 113.8 no
C27 C26 H26 113.8 no
Rh C26 H26 113.8 no
C26 C27 C28 113.5(2) no
C26 C27 H27A 108.9 no
C28 C27 H27A 108.9 no
C26 C27 H27B 108.9 no
C28 C27 H27B 108.9 no
H27A C27 H27B 107.7 no
C21 C28 C27 112.6(2) no
C21 C28 H28A 109.1 no
C27 C28 H28A 109.1 no
C21 C28 H28B 109.1 no
C27 C28 H28B 109.1 no
H28A C28 H28B 107.8 no
Rh S31 C31 107.99(6) no
S31 C31 N31 178.9(2) no

loop_
_geom_bond_atom_site_label_1
_geom_bond_atom_site_label_2
_geom_bond_distance
_geom_bond_publ_flag
Rh C11 2.046(2) yes
Rh C21 2.141(2) no
Rh C22 2.136(2) no
Rh C25 2.205(2) no
Rh C26 2.191(2) no
Rh Cg1 2.020(2) yes
Rh Cg2 2.086(2) yes
Rh S31 2.3638(8) yes
C11 N11 1.363(2) no
C11 N12 1.359(2) no
C12 C13 1.342(2) no
C12 N12 1.388(2) no
C12 H12 0.9500 no
C13 N11 1.391(2) no
C13 H13 0.9500 no
C14 N11 1.462(2) no
C14 C15 1.523(2) no
C14 H14A 0.9900 no
C14 H14B 0.9900 no
C15 C16 1.520(2) no
C15 H15A 0.9900 no
C15 H15B 0.9900 no
C16 C17 1.527(2) no
C16 H16A 0.9900 no
C16 H16B 0.9900 no
C17 H17A 0.9800 no
C17 H17B 0.9800 no
C17 H17C 0.9800 no
C18 N12 1.462(2) no
C18 H18A 0.9800 no
C18 H18B 0.9800 no
C18 H18C 0.9800 no
C21 C22 1.401(2) no
C21 H21 1.0000 no
C22 C23 1.511(2) no
C22 H22 1.0000 no
C23 C24 1.527(2) no
C23 H23A 0.9900 no
C23 H23B 0.9900 no
C24 C25 1.523(2) no
C24 H24A 0.9900 no
C24 H24B 0.9900 no
C25 C26 1.385(2) no
C25 H25 1.0000 no
C26 C27 1.500(2) no
C26 H26 1.0000 no
C27 C28 1.535(2) no
C27 H27A 0.9900 no
C27 H27B 0.9900 no
C28 C21 1.521(2) no
C28 H28A 0.9900 no
C28 H28B 0.9900 no
C31 N31 1.161(2) no
C31 S31 1.676(2) no

loop_
_geom_hbond_atom_site_label_D
_geom_hbond_atom_site_label_H
_geom_hbond_atom_site_label_A
_geom_hbond_distance_DH
_geom_hbond_distance_HA
_geom_hbond_distance_DA
_geom_hbond_angle_DHA
_geom_hbond_site_symmetry_A
_geom_hbond_publ_flag
C12 H12 N31 0.95 2.42 3.346(3) 164 4_575 yes
C13 H13 S31 0.95 2.94 3.708(3) 138 2_545 yes
C28 H28B N31 0.99 2.70 3.600(3) 150 1_545 yes

loop_
_geom_torsion_atom_site_label_1
_geom_torsion_atom_site_label_2
_geom_torsion_atom_site_label_3
_geom_torsion_atom_site_label_4
_geom_torsion
_geom_torsion_publ_flag
C21 Rh C11 N11 99.6(1) no
C22 Rh C11 N11 61.4(1) no
C25 Rh C11 N11 5.5(2) no
C26 Rh C11 N11 170.8(2) no
S31 Rh C11 N11 -100.2(1) no
C21 Rh C11 N12 -80.7(1) no
C22 Rh C11 N12 -118.8(1) no
C25 Rh C11 N12 -174.8(2) no
C26 Rh C11 N12 -9.5(2) no
S31 Rh C11 N12 79.5(1) no
N12 C12 C13 N11 -0.1(2) no
N11 C14 C15 C16 177.6(2) no
C14 C15 C16 C17 173.5(2) no
N12 C11 N11 C13 -0.1(2) no
Rh C11 N11 C13 179.7(1) no
N12 C11 N11 C14 -179.0(2) no
Rh C11 N11 C14 0.8(2) no
C12 C13 N11 C11 0.1(2) no
C12 C13 N11 C14 179.0(2) no
C15 C14 N11 C11 115.3(2) no
C15 C14 N11 C13 -63.5(2) no
N11 C11 N12 C12 0.0(2) no
Rh C11 N12 C12 -179.7(1) no
N11 C11 N12 C18 -178.0(2) no
Rh C11 N12 C18 2.2(2) no
C13 C12 N12 C11 0.1(2) no
C13 C12 N12 C18 178.1(2) no
C11 Rh C21 C22 -87.6(1) no
C25 Rh C21 C22 76.5(1) no
C26 Rh C21 C22 112.6(1) no
S31 Rh C21 C22 -167.5(1) no
C11 Rh C21 C28 153.0(1) no
C22 Rh C21 C28 -119.5(1) no
C25 Rh C21 C28 -42.9(1) no
C26 Rh C21 C28 -6.9(1) no
S31 Rh C21 C28 73.1(1) no
C28 C21 C22 C23 2.8(2) no
Rh C21 C22 C23 -102.8(1) no
C28 C21 C22 Rh 105.6(1) no
C11 Rh C22 C21 93.3(1) no
C25 Rh C22 C21 -100.0(1) no
C26 Rh C22 C21 -66.7(1) no
S31 Rh C22 C21 166.8(1) no
C11 Rh C22 C23 -144.5(1) no
C21 Rh C22 C23 122.2(1) no
C25 Rh C22 C23 22.2(1) no
C26 Rh C22 C23 55.5(1) no
S31 Rh C22 C23 -71.0(1) no
C21 C22 C23 C24 45.8(2) no
Rh C22 C23 C24 -35.6(1) no
C22 C23 C24 C25 31.3(2) no
C23 C24 C25 C26 -93.1(2) no
C23 C24 C25 Rh -12.0(2) no
C11 Rh C25 C26 171.2(2) no
C21 Rh C25 C26 76.7(1) no
C22 Rh C25 C26 114.2(1) no
S31 Rh C25 C26 -85.1(1) no
C11 Rh C25 C24 51.4(2) no
C21 Rh C25 C24 -43.2(1) no
C22 Rh C25 C24 -5.6(1) no
C26 Rh C25 C24 -119.9(1) no
S31 Rh C25 C24 155.1(1) no
C24 C25 C26 C27 3.4(2) no
Rh C25 C26 C27 -100.4(1) no
C24 C25 C26 Rh 103.8(1) no
C11 Rh C26 C25 -173.3(1) no
C21 Rh C26 C25 -100.2(1) no
C22 Rh C26 C25 -65.1(1) no
S31 Rh C26 C25 99.7(1) no
C11 Rh C26 C27 -50.0(1) no
C21 Rh C26 C27 23.1(1) no
C22 Rh C26 C27 58.3(1) no
C25 Rh C26 C27 123.3(1) no
S31 Rh C26 C27 -137.0(1) no
C25 C26 C27 C28 45.2(2) no
Rh C26 C27 C28 -36.0(1) no
C22 C21 C28 C27 -92.3(2) no
Rh C21 C28 C27 -10.7(1) no
C26 C27 C28 C21 31.5(2) no
C11 Rh S31 C31 -172.23(8) no
C21 Rh S31 C31 -90.98(8) no
C22 Rh S31 C31 113.30(8) no
C25 Rh S31 C31 23.30(8) no
C26 Rh S31 C31 -13.41(8) no
